data_1502882
loop_
_publ_author_name
'Purushothaman, Balaji'
'Parkin, Sean R.'
'Anthony, John E.'

_publ_section_title
;
 Synthesis and stability of soluble hexacenes.
;
_journal_issue 9
_journal_name_full 'Organic letters'
_journal_page_first 2060
_journal_page_last 2063
_journal_paper_doi 10.1021/ol100178s
_journal_volume 12
_journal_year 2010
_chemical_formula_moiety 'C66 H80 Si2'
_chemical_formula_sum 'C66 H80 Si2'
_chemical_formula_weight 929.48
_chemical_name_systematic
; 
 ? 
;
_space_group_IT_number 2
_symmetry_cell_setting triclinic
_symmetry_space_group_name_Hall '-P 1'
_symmetry_space_group_name_H-M 'P -1'
_atom_sites_solution_hydrogens geom
_atom_sites_solution_primary direct
_atom_sites_solution_secondary difmap
_audit_creation_method SHELXL-97
_cell_angle_alpha 99.376(3)
_cell_angle_beta 109.161(3)
_cell_angle_gamma 91.558(3)
_cell_formula_units_Z 2
_cell_length_a 11.6223(8)
_cell_length_b 14.2257(10)
_cell_length_c 17.1922(11)
_cell_measurement_reflns_used 6553
_cell_measurement_temperature 90.0(2)
_cell_measurement_theta_max 67.83
_cell_measurement_theta_min 2.77
_cell_volume 2639.2(3)
_computing_cell_refinement 'APEX2 (Bruker-Nonius, 2004)'
_computing_data_collection 'APEX2 (Bruker-Nonius, 2004)'
_computing_data_reduction 'APEX2 (Bruker-Nonius, 2004)'
_computing_molecular_graphics 'XP in SHELXTL (Sheldrick, 1994)'
_computing_publication_material
; 
SHELX97-2 (Sheldrick, 1997) and local procedures 
;
_computing_structure_refinement 'SHELXL-97 (Sheldrick, 1997)'
_computing_structure_solution 'SHELXS-97 (Sheldrick, 1990)'
_diffrn_ambient_temperature 90.0(2)
_diffrn_detector_area_resol_mean 18
_diffrn_measured_fraction_theta_full .979
_diffrn_measured_fraction_theta_max .979
_diffrn_measurement_device_type 'Bruker X8 Proteum diffractometer'
_diffrn_measurement_method '\w and \f scans'
_diffrn_radiation_monochromator 'Bruker Helios multilayer optics'
_diffrn_radiation_source 'fine-focus rotating anode'
_diffrn_radiation_type CuK\a
_diffrn_radiation_wavelength 1.54178
_diffrn_reflns_av_R_equivalents 0.0598
_diffrn_reflns_av_sigmaI/netI 0.0542
_diffrn_reflns_limit_h_max 13
_diffrn_reflns_limit_h_min -13
_diffrn_reflns_limit_k_max 16
_diffrn_reflns_limit_k_min -16
_diffrn_reflns_limit_l_max 20
_diffrn_reflns_limit_l_min -20
_diffrn_reflns_number 35367
_diffrn_reflns_theta_full 68.12
_diffrn_reflns_theta_max 68.12
_diffrn_reflns_theta_min 2.77
_diffrn_standards_number 0
_exptl_absorpt_coefficient_mu 0.904
_exptl_absorpt_correction_T_max 0.991
_exptl_absorpt_correction_T_min 0.676
_exptl_absorpt_correction_type multi-scan
_exptl_absorpt_process_details 'Sadabs in APEX2 (Bruker-Nonius, 2004)'
_exptl_crystal_colour green
_exptl_crystal_density_diffrn 1.170
_exptl_crystal_density_method 'not measured'
_exptl_crystal_description lath
_exptl_crystal_F_000 1008
_exptl_crystal_size_max 0.30
_exptl_crystal_size_mid 0.06
_exptl_crystal_size_min 0.01
_refine_diff_density_max .551
_refine_diff_density_min -.379
_refine_diff_density_rms .057
_refine_ls_extinction_method none
_refine_ls_goodness_of_fit_ref 1.023
_refine_ls_hydrogen_treatment constr
_refine_ls_matrix_type full
_refine_ls_number_parameters 638
_refine_ls_number_reflns 9437
_refine_ls_number_restraints 162
_refine_ls_restrained_S_all 1.022
_refine_ls_R_factor_all 0.0941
_refine_ls_R_factor_gt 0.0671
_refine_ls_shift/su_max 0.001
_refine_ls_shift/su_mean 0.000
_refine_ls_structure_factor_coef Fsqd
_refine_ls_weighting_details 'calc w=1/[\s^2^(Fo^2^)+(0.0794P)^2^+3.2671P] where P=(Fo^2^+2Fc^2^)/3'
_refine_ls_weighting_scheme calc
_refine_ls_wR_factor_gt 0.1681
_refine_ls_wR_factor_ref 0.1867
_reflns_number_gt 6891
_reflns_number_total 9437
_reflns_threshold_expression >2\s(I)
_cod_data_source_file ol100178s_si_006.cif
_cod_data_source_block x07015
_cod_database_code 1502882

loop_
_symmetry_equiv_pos_as_xyz
'x, y, z'
'-x, -y, -z'

loop_
_atom_site_label
_atom_site_type_symbol
_atom_site_fract_x
_atom_site_fract_y
_atom_site_fract_z
_atom_site_U_iso_or_equiv
_atom_site_adp_type
_atom_site_occupancy
_atom_site_symmetry_multiplicity
_atom_site_calc_flag
_atom_site_refinement_flags
_atom_site_disorder_assembly
_atom_site_disorder_group
Si1 Si -0.13278(7) 0.87764(6) 0.18780(5) 0.0299(2) Uani 1 1 d . . .
Si2 Si 0.50129(8) 0.62139(6) 0.78090(5) 0.0316(2) Uani 1 1 d . . .
C1 C 0.1194(3) 0.7692(2) 0.40438(19) 0.0362(7) Uani 1 1 d . . .
C2 C 0.2459(3) 0.7916(2) 0.42755(19) 0.0378(7) Uani 1 1 d . . .
C3 C 0.2950(3) 0.8553(2) 0.3912(2) 0.0386(7) Uani 1 1 d . . .
H3 H 0.2411 0.8840 0.3488 0.046 Uiso 1 1 calc R . .
C4 C 0.4181(3) 0.8782(2) 0.41412(19) 0.0396(8) Uani 1 1 d . . .
C5 C 0.4659(3) 0.9491(2) 0.3821(2) 0.0406(8) Uani 1 1 d . . .
H5 H 0.4113 0.9817 0.3433 0.049 Uiso 1 1 calc R . .
C6 C 0.5871(3) 0.9717(2) 0.4052(2) 0.0404(8) Uani 1 1 d . . .
C7 C 0.6360(3) 1.0467(3) 0.3752(2) 0.0480(9) Uani 1 1 d . . .
H7 H 0.5815 1.0817 0.3387 0.058 Uiso 1 1 calc R . .
C8 C 0.7566(4) 1.0684(3) 0.3974(2) 0.0538(9) Uani 1 1 d . . .
H8 H 0.7864 1.1189 0.3772 0.065 Uiso 1 1 calc R . .
C9 C 0.8395(4) 1.0167(3) 0.4505(3) 0.0622(11) Uani 1 1 d . . .
H9 H 0.9248 1.0318 0.4647 0.075 Uiso 1 1 calc R . .
C10 C 0.7986(4) 0.9448(3) 0.4821(3) 0.0570(10) Uani 1 1 d . . .
H10 H 0.8557 0.9107 0.5179 0.068 Uiso 1 1 calc R . .
C11 C 0.6727(3) 0.9217(3) 0.4615(2) 0.0485(9) Uani 1 1 d . . .
C12 C 0.6275(3) 0.8531(3) 0.4962(2) 0.0461(8) Uani 1 1 d . . .
H12 H 0.6831 0.8208 0.5347 0.055 Uiso 1 1 calc R . .
C13 C 0.5032(3) 0.8315(3) 0.4754(2) 0.0411(8) Uani 1 1 d . . .
C14 C 0.4548(3) 0.7696(2) 0.5138(2) 0.0421(8) Uani 1 1 d . . .
H14 H 0.5092 0.7392 0.5547 0.051 Uiso 1 1 calc R . .
C15 C 0.3300(3) 0.7507(2) 0.49428(19) 0.0377(7) Uani 1 1 d . . .
C16 C 0.2805(3) 0.6958(2) 0.53902(19) 0.0364(7) Uani 1 1 d . A .
C17 C 0.1531(3) 0.6795(2) 0.51893(19) 0.0351(7) Uani 1 1 d . . .
C18 C 0.1019(3) 0.6293(2) 0.56461(19) 0.0379(7) Uani 1 1 d . . .
H18 H 0.1551 0.6052 0.6106 0.046 Uiso 1 1 calc R . .
C19 C -0.0225(3) 0.6130(2) 0.5458(2) 0.0405(8) Uani 1 1 d . . .
C20 C -0.0741(4) 0.5619(2) 0.5923(2) 0.0471(8) Uani 1 1 d . . .
H20 H -0.0216 0.5375 0.6383 0.057 Uiso 1 1 calc R . .
C21 C -0.1960(4) 0.5471(3) 0.5725(2) 0.0559(10) Uani 1 1 d . . .
H21 H -0.2283 0.5128 0.6049 0.067 Uiso 1 1 calc R . .
C22 C -0.2768(4) 0.5822(3) 0.5041(3) 0.0583(10) Uani 1 1 d . . .
H22 H -0.3626 0.5719 0.4911 0.070 Uiso 1 1 calc R . .
C23 C -0.2327(3) 0.6293(3) 0.4582(2) 0.0506(9) Uani 1 1 d . . .
H23 H -0.2883 0.6515 0.4121 0.061 Uiso 1 1 calc R . .
C24 C -0.1041(3) 0.6477(2) 0.4757(2) 0.0412(8) Uani 1 1 d . . .
C25 C -0.0554(3) 0.6960(2) 0.4302(2) 0.0402(8) Uani 1 1 d . . .
H25 H -0.1096 0.7181 0.3834 0.048 Uiso 1 1 calc R . .
C26 C 0.0705(3) 0.7149(2) 0.44871(19) 0.0365(7) Uani 1 1 d . . .
C27 C 0.0392(3) 0.8036(2) 0.3345(2) 0.0375(7) Uani 1 1 d . . .
C28 C -0.0272(3) 0.8317(2) 0.2750(2) 0.0370(7) Uani 1 1 d . . .
C29 C -0.2880(3) 0.8177(2) 0.1698(2) 0.0442(8) Uani 1 1 d . . .
H29 H -0.2874 0.7494 0.1442 0.053 Uiso 1 1 calc R . .
C30 C -0.3129(3) 0.8165(3) 0.2512(2) 0.0524(10) Uani 1 1 d . . .
H30A H -0.2495 0.7823 0.2873 0.063 Uiso 1 1 calc R . .
H30B H -0.3066 0.8830 0.2812 0.063 Uiso 1 1 calc R . .
C31 C -0.4379(4) 0.7686(3) 0.2373(3) 0.0610(11) Uani 1 1 d . . .
H31A H -0.4404 0.6997 0.2143 0.073 Uiso 1 1 calc R . .
H31B H -0.4515 0.7740 0.2917 0.073 Uiso 1 1 calc R . .
C32 C -0.5372(3) 0.8119(3) 0.1788(2) 0.0582(10) Uani 1 1 d . . .
H32A H -0.5412 0.8787 0.2047 0.070 Uiso 1 1 calc R . .
H32B H -0.6164 0.7759 0.1686 0.070 Uiso 1 1 calc R . .
C33 C -0.5166(4) 0.8111(4) 0.0964(3) 0.0846(17) Uani 1 1 d . . .
H33A H -0.5797 0.8461 0.0610 0.101 Uiso 1 1 calc R . .
H33B H -0.5250 0.7443 0.0665 0.101 Uiso 1 1 calc R . .
C34 C -0.3905(3) 0.8572(4) 0.1093(2) 0.0690(14) Uani 1 1 d . . .
H34A H -0.3775 0.8488 0.0545 0.083 Uiso 1 1 calc R . .
H34B H -0.3882 0.9267 0.1295 0.083 Uiso 1 1 calc R . .
C35 C -0.0832(3) 0.8424(2) 0.09404(18) 0.0292(6) Uani 1 1 d . . .
H35 H -0.1433 0.8652 0.0459 0.035 Uiso 1 1 calc R . .
C36 C -0.0870(3) 0.7333(2) 0.0701(2) 0.0350(7) Uani 1 1 d . . .
H36A H -0.0340 0.7080 0.1188 0.042 Uiso 1 1 calc R . .
H36B H -0.1716 0.7052 0.0568 0.042 Uiso 1 1 calc R . .
C37 C -0.0453(3) 0.7017(2) -0.0045(2) 0.0399(7) Uani 1 1 d . . .
H37A H -0.0421 0.6314 -0.0134 0.048 Uiso 1 1 calc R . .
H37B H -0.1054 0.7179 -0.0554 0.048 Uiso 1 1 calc R . .
C38 C 0.0783(3) 0.7489(3) 0.0086(2) 0.0446(8) Uani 1 1 d . . .
H38A H 0.0997 0.7308 -0.0427 0.054 Uiso 1 1 calc R . .
H38B H 0.1404 0.7263 0.0551 0.054 Uiso 1 1 calc R . .
C39 C 0.0802(3) 0.8564(2) 0.0290(2) 0.0412(8) Uani 1 1 d . . .
H39A H 0.0237 0.8795 -0.0196 0.049 Uiso 1 1 calc R . .
H39B H 0.1636 0.8854 0.0396 0.049 Uiso 1 1 calc R . .
C40 C 0.0428(3) 0.8877(2) 0.10514(19) 0.0354(7) Uani 1 1 d . . .
H40A H 0.0421 0.9582 0.1153 0.042 Uiso 1 1 calc R . .
H40B H 0.1037 0.8698 0.1548 0.042 Uiso 1 1 calc R . .
C41 C -0.1265(3) 1.0110(2) 0.21999(19) 0.0335(7) Uani 1 1 d . . .
H41 H -0.1826 1.0223 0.2533 0.040 Uiso 1 1 calc R . .
C42 C -0.1752(3) 1.0635(2) 0.1463(2) 0.0374(7) Uani 1 1 d . . .
H42A H -0.1244 1.0523 0.1098 0.045 Uiso 1 1 calc R . .
H42B H -0.2599 1.0372 0.1126 0.045 Uiso 1 1 calc R . .
C43 C -0.1737(3) 1.1699(2) 0.1754(3) 0.0471(9) Uani 1 1 d . . .
H43A H -0.2026 1.2015 0.1261 0.056 Uiso 1 1 calc R . .
H43B H -0.2306 1.1814 0.2074 0.056 Uiso 1 1 calc R . .
C44 C -0.0479(3) 1.2132(2) 0.2296(2) 0.0477(9) Uani 1 1 d . . .
H44A H -0.0511 1.2821 0.2496 0.057 Uiso 1 1 calc R . .
H44B H 0.0074 1.2074 0.1962 0.057 Uiso 1 1 calc R . .
C45 C 0.0021(3) 1.1641(2) 0.3041(2) 0.0476(8) Uani 1 1 d . . .
H45A H -0.0466 1.1777 0.3416 0.057 Uiso 1 1 calc R . .
H45B H 0.0875 1.1902 0.3360 0.057 Uiso 1 1 calc R . .
C46 C -0.0012(3) 1.0568(2) 0.2776(2) 0.0389(7) Uani 1 1 d . . .
H46A H 0.0239 1.0272 0.3282 0.047 Uiso 1 1 calc R . .
H46B H 0.0589 1.0431 0.2485 0.047 Uiso 1 1 calc R . .
C47 C 0.3585(3) 0.6637(2) 0.61034(19) 0.0358(7) Uani 1 1 d . . .
C48 C 0.4194(3) 0.6390(2) 0.6738(2) 0.0360(7) Uani 1 1 d . A .
C49 C 0.3804(3) 0.5983(2) 0.8269(2) 0.0357(7) Uani 1 1 d . A .
H49 H 0.3313 0.6551 0.8234 0.043 Uiso 1 1 calc R . .
C50 C 0.2902(3) 0.5109(2) 0.7789(2) 0.0469(8) Uani 1 1 d . . .
H50A H 0.2533 0.5177 0.7196 0.056 Uiso 1 1 calc R A .
H50B H 0.3351 0.4527 0.7805 0.056 Uiso 1 1 calc R . .
C51 C 0.1898(4) 0.4994(3) 0.8154(3) 0.0581(10) Uani 1 1 d . A .
H51A H 0.1381 0.5536 0.8072 0.070 Uiso 1 1 calc R . .
H51B H 0.1376 0.4397 0.7855 0.070 Uiso 1 1 calc R . .
C52 C 0.2417(4) 0.4961(3) 0.9075(3) 0.0535(10) Uani 1 1 d . . .
H52A H 0.2839 0.4371 0.9150 0.064 Uiso 1 1 calc R A .
H52B H 0.1739 0.4938 0.9303 0.064 Uiso 1 1 calc R . .
C53 C 0.3303(3) 0.5816(2) 0.9556(2) 0.0446(8) Uani 1 1 d . A .
H53A H 0.3664 0.5746 1.0149 0.054 Uiso 1 1 calc R . .
H53B H 0.2861 0.6402 0.9539 0.054 Uiso 1 1 calc R . .
C54 C 0.4317(3) 0.5918(2) 0.9191(2) 0.0364(7) Uani 1 1 d . . .
H54A H 0.4864 0.6500 0.9503 0.044 Uiso 1 1 calc R A .
H54B H 0.4808 0.5360 0.9258 0.044 Uiso 1 1 calc R . .
C55 C 0.5955(3) 0.7373(2) 0.83391(18) 0.0319(7) Uani 1 1 d . A .
H55 H 0.6531 0.7279 0.8893 0.038 Uiso 1 1 calc R . .
C56 C 0.5166(3) 0.8180(2) 0.8502(2) 0.0362(7) Uani 1 1 d . . .
H56A H 0.4527 0.8235 0.7969 0.043 Uiso 1 1 calc R A .
H56B H 0.4753 0.8016 0.8889 0.043 Uiso 1 1 calc R . .
C57 C 0.5918(3) 0.9135(2) 0.8879(2) 0.0497(9) Uani 1 1 d . A .
H57A H 0.5371 0.9641 0.8942 0.060 Uiso 1 1 calc R . .
H57B H 0.6500 0.9104 0.9441 0.060 Uiso 1 1 calc R . .
C58 C 0.6617(3) 0.9383(3) 0.8326(3) 0.0542(10) Uani 1 1 d . . .
H58A H 0.6032 0.9459 0.7777 0.065 Uiso 1 1 calc R A .
H58B H 0.7117 0.9999 0.8588 0.065 Uiso 1 1 calc R . .
C59 C 0.7434(3) 0.8617(3) 0.8195(3) 0.0535(10) Uani 1 1 d . A .
H59A H 0.8063 0.8579 0.8739 0.064 Uiso 1 1 calc R . .
H59B H 0.7858 0.8786 0.7816 0.064 Uiso 1 1 calc R . .
C60 C 0.6720(3) 0.7657(3) 0.7825(2) 0.0449(8) Uani 1 1 d . . .
H60A H 0.7295 0.7165 0.7787 0.054 Uiso 1 1 calc R A .
H60B H 0.6171 0.7673 0.7249 0.054 Uiso 1 1 calc R . .
C61 C 0.5922(4) 0.5147(3) 0.7812(2) 0.0313(8) Uani 0.816(5) 1 d PDU A 1
H61 H 0.5421 0.4612 0.7892 0.038 Uiso 0.816(5) 1 calc PR A 1
C62 C 0.6139(4) 0.4817(3) 0.6998(2) 0.0436(10) Uani 0.816(5) 1 d PDU A 1
H62A H 0.6576 0.5348 0.6871 0.052 Uiso 0.816(5) 1 calc PR A 1
H62B H 0.5340 0.4656 0.6542 0.052 Uiso 0.816(5) 1 calc PR A 1
C63 C 0.6880(4) 0.3950(3) 0.7012(3) 0.0451(10) Uani 0.816(5) 1 d PDU A 1
H63A H 0.6386 0.3387 0.7041 0.054 Uiso 0.816(5) 1 calc PR A 1
H63B H 0.7070 0.3811 0.6487 0.054 Uiso 0.816(5) 1 calc PR A 1
C64 C 0.8057(4) 0.4111(3) 0.7749(3) 0.0502(11) Uani 0.816(5) 1 d PDU A 1
H64A H 0.8461 0.3508 0.7772 0.060 Uiso 0.816(5) 1 calc PR A 1
H64B H 0.8611 0.4597 0.7666 0.060 Uiso 0.816(5) 1 calc PR A 1
C65 C 0.7863(10) 0.4430(7) 0.8541(4) 0.0565(17) Uani 0.816(5) 1 d PDU A 1
H65A H 0.8668 0.4595 0.8990 0.068 Uiso 0.816(5) 1 calc PR A 1
H65B H 0.7441 0.3896 0.8674 0.068 Uiso 0.816(5) 1 calc PR A 1
C66 C 0.7118(9) 0.5286(6) 0.8542(3) 0.0378(15) Uani 0.816(5) 1 d PDU A 1
H66A H 0.7609 0.5854 0.8519 0.045 Uiso 0.816(5) 1 calc PR A 1
H66B H 0.6940 0.5413 0.9072 0.045 Uiso 0.816(5) 1 calc PR A 1
C61' C 0.6391(18) 0.5408(11) 0.7742(11) 0.037(3) Uiso 0.184(5) 1 d PDU A 2
H61' H 0.6941 0.5686 0.7481 0.044 Uiso 0.184(5) 1 calc PR A 2
C62' C 0.5734(16) 0.4410(12) 0.7255(12) 0.048(3) Uiso 0.184(5) 1 d PDU A 2
H62C H 0.5216 0.4176 0.7552 0.058 Uiso 0.184(5) 1 calc PR A 2
H62D H 0.5195 0.4476 0.6689 0.058 Uiso 0.184(5) 1 calc PR A 2
C63' C 0.6643(19) 0.3686(15) 0.7174(12) 0.055(3) Uiso 0.184(5) 1 d PDU A 2
H63C H 0.6193 0.3047 0.6932 0.066 Uiso 0.184(5) 1 calc PR A 2
H63D H 0.7037 0.3854 0.6779 0.066 Uiso 0.184(5) 1 calc PR A 2
C64' C 0.7610(18) 0.3629(15) 0.7980(12) 0.054(3) Uiso 0.184(5) 1 d PDU A 2
H64C H 0.7383 0.3058 0.8178 0.065 Uiso 0.184(5) 1 calc PR A 2
H64D H 0.8378 0.3515 0.7863 0.065 Uiso 0.184(5) 1 calc PR A 2
C65' C 0.787(4) 0.443(3) 0.8663(16) 0.047(3) Uiso 0.184(5) 1 d PDU A 2
H65C H 0.8701 0.4718 0.8757 0.057 Uiso 0.184(5) 1 calc PR A 2
H65D H 0.7911 0.4169 0.9170 0.057 Uiso 0.184(5) 1 calc PR A 2
C66' C 0.705(4) 0.523(3) 0.8621(14) 0.040(3) Uiso 0.184(5) 1 d PDU A 2
H66C H 0.7549 0.5824 0.8960 0.047 Uiso 0.184(5) 1 calc PR A 2
H66D H 0.6436 0.5087 0.8878 0.047 Uiso 0.184(5) 1 calc PR A 2

loop_
_atom_site_aniso_label
_atom_site_aniso_U_11
_atom_site_aniso_U_22
_atom_site_aniso_U_33
_atom_site_aniso_U_23
_atom_site_aniso_U_13
_atom_site_aniso_U_12
Si1 0.0322(4) 0.0290(4) 0.0315(4) 0.0092(3) 0.0131(3) 0.0043(3)
Si2 0.0395(5) 0.0291(4) 0.0310(4) 0.0117(3) 0.0148(4) 0.0121(3)
C1 0.0438(18) 0.0310(16) 0.0323(16) 0.0035(13) 0.0114(14) 0.0075(13)
C2 0.057(2) 0.0313(16) 0.0308(16) 0.0076(13) 0.0212(15) 0.0087(14)
C3 0.047(2) 0.0360(17) 0.0339(16) 0.0073(13) 0.0150(14) 0.0073(14)
C4 0.058(2) 0.0368(18) 0.0316(16) 0.0068(13) 0.0239(15) 0.0110(15)
C5 0.050(2) 0.0408(19) 0.0353(17) 0.0059(14) 0.0200(15) 0.0048(15)
C6 0.050(2) 0.0415(19) 0.0332(16) 0.0006(14) 0.0221(15) 0.0057(15)
C7 0.051(2) 0.048(2) 0.047(2) -0.0021(16) 0.0246(17) -0.0051(16)
C8 0.052(2) 0.055(2) 0.055(2) -0.0026(18) 0.0252(19) -0.0033(18)
C9 0.046(2) 0.073(3) 0.068(3) -0.003(2) 0.028(2) -0.010(2)
C10 0.047(2) 0.067(3) 0.054(2) 0.003(2) 0.0165(18) 0.0040(19)
C11 0.047(2) 0.057(2) 0.0437(19) -0.0039(17) 0.0238(17) 0.0026(17)
C12 0.059(2) 0.050(2) 0.0331(17) 0.0075(15) 0.0204(16) 0.0147(17)
C13 0.0451(19) 0.047(2) 0.0366(17) 0.0067(15) 0.0208(15) 0.0078(15)
C14 0.060(2) 0.0386(18) 0.0328(16) 0.0120(14) 0.0197(16) 0.0149(16)
C15 0.0474(19) 0.0337(17) 0.0339(16) 0.0080(13) 0.0148(14) 0.0095(14)
C16 0.054(2) 0.0268(16) 0.0303(15) 0.0070(12) 0.0147(14) 0.0103(14)
C17 0.0457(18) 0.0229(15) 0.0343(16) 0.0023(12) 0.0115(14) 0.0081(13)
C18 0.056(2) 0.0261(16) 0.0327(16) 0.0064(13) 0.0154(15) 0.0101(14)
C19 0.051(2) 0.0280(16) 0.0398(18) -0.0035(13) 0.0159(15) 0.0057(14)
C20 0.062(2) 0.0355(18) 0.045(2) 0.0005(15) 0.0236(18) 0.0022(16)
C21 0.065(3) 0.050(2) 0.053(2) -0.0041(18) 0.026(2) -0.0004(19)
C22 0.055(2) 0.057(2) 0.065(3) -0.006(2) 0.033(2) -0.0114(19)
C23 0.043(2) 0.048(2) 0.054(2) -0.0055(17) 0.0135(17) -0.0003(16)
C24 0.052(2) 0.0300(17) 0.0415(18) -0.0016(14) 0.0197(16) 0.0006(14)
C25 0.0408(18) 0.0326(17) 0.0403(18) -0.0004(14) 0.0076(14) 0.0048(14)
C26 0.054(2) 0.0226(15) 0.0341(16) 0.0021(12) 0.0186(15) 0.0048(13)
C27 0.0441(18) 0.0328(17) 0.0372(17) 0.0077(14) 0.0150(15) 0.0064(14)
C28 0.0432(18) 0.0325(17) 0.0370(17) 0.0088(14) 0.0145(15) 0.0051(14)
C29 0.050(2) 0.0346(18) 0.055(2) -0.0010(15) 0.0317(17) -0.0026(15)
C30 0.044(2) 0.071(3) 0.060(2) 0.035(2) 0.0286(18) 0.0177(18)
C31 0.063(3) 0.052(2) 0.096(3) 0.023(2) 0.057(2) 0.0092(19)
C32 0.044(2) 0.071(3) 0.058(2) -0.006(2) 0.0262(19) -0.0121(19)
C33 0.045(2) 0.148(5) 0.050(2) -0.011(3) 0.019(2) -0.035(3)
C34 0.038(2) 0.129(4) 0.038(2) 0.027(2) 0.0065(16) -0.019(2)
C35 0.0256(14) 0.0307(15) 0.0304(15) 0.0101(12) 0.0061(12) 0.0036(12)
C36 0.0317(16) 0.0319(16) 0.0420(17) 0.0084(13) 0.0120(14) 0.0048(13)
C37 0.0400(18) 0.0357(18) 0.0438(18) 0.0029(14) 0.0156(15) 0.0096(14)
C38 0.0384(18) 0.055(2) 0.0443(19) 0.0083(16) 0.0179(15) 0.0143(16)
C39 0.0321(17) 0.051(2) 0.0431(18) 0.0063(15) 0.0171(14) -0.0015(14)
C40 0.0300(16) 0.0400(18) 0.0358(16) 0.0059(13) 0.0112(13) 0.0031(13)
C41 0.0373(17) 0.0302(16) 0.0384(17) 0.0090(13) 0.0183(14) 0.0062(13)
C42 0.0312(16) 0.0359(17) 0.0486(19) 0.0171(15) 0.0132(14) 0.0077(13)
C43 0.0425(19) 0.0387(19) 0.072(2) 0.0235(17) 0.0277(18) 0.0154(15)
C44 0.049(2) 0.0332(18) 0.072(2) 0.0108(17) 0.0331(19) 0.0063(15)
C45 0.055(2) 0.0338(18) 0.054(2) 0.0015(16) 0.0227(18) -0.0011(16)
C46 0.0440(18) 0.0345(17) 0.0390(17) 0.0072(14) 0.0148(15) 0.0038(14)
C47 0.0453(18) 0.0287(16) 0.0358(17) 0.0089(13) 0.0149(14) 0.0096(13)
C48 0.0426(18) 0.0301(16) 0.0394(17) 0.0086(13) 0.0178(15) 0.0075(13)
C49 0.0429(18) 0.0246(15) 0.0440(18) 0.0150(13) 0.0161(15) 0.0059(13)
C50 0.054(2) 0.0354(18) 0.052(2) 0.0162(16) 0.0149(17) -0.0008(15)
C51 0.048(2) 0.046(2) 0.085(3) 0.026(2) 0.022(2) -0.0034(17)
C52 0.057(2) 0.045(2) 0.080(3) 0.033(2) 0.041(2) 0.0092(17)
C53 0.051(2) 0.0401(19) 0.061(2) 0.0226(16) 0.0361(18) 0.0144(15)
C54 0.0436(18) 0.0352(17) 0.0416(17) 0.0157(14) 0.0243(15) 0.0124(14)
C55 0.0327(16) 0.0383(17) 0.0312(15) 0.0145(13) 0.0151(13) 0.0084(13)
C56 0.0371(17) 0.0285(16) 0.0479(18) 0.0117(14) 0.0184(14) 0.0056(13)
C57 0.051(2) 0.0343(19) 0.058(2) 0.0082(16) 0.0112(18) 0.0002(15)
C58 0.050(2) 0.042(2) 0.061(2) 0.0216(18) 0.0034(18) -0.0167(17)
C59 0.0389(19) 0.065(3) 0.063(2) 0.030(2) 0.0167(18) -0.0047(17)
C60 0.0406(19) 0.054(2) 0.051(2) 0.0202(17) 0.0247(16) 0.0050(16)
C61 0.0351(19) 0.0291(18) 0.0352(18) 0.0085(15) 0.0174(15) 0.0069(15)
C62 0.053(2) 0.048(2) 0.0349(19) 0.0087(17) 0.0197(17) 0.0185(18)
C63 0.060(2) 0.043(2) 0.045(2) 0.0118(18) 0.0317(18) 0.0193(19)
C64 0.047(2) 0.047(2) 0.067(2) 0.0153(19) 0.0292(19) 0.0209(18)
C65 0.062(3) 0.049(2) 0.050(3) 0.009(2) 0.006(3) 0.028(2)
C66 0.043(2) 0.035(2) 0.036(2) 0.0078(17) 0.0129(19) 0.0129(19)

loop_
_atom_type_symbol
_atom_type_description
_atom_type_scat_dispersion_real
_atom_type_scat_dispersion_imag
_atom_type_scat_source
C C .0181 .0091 'International Tables Vol C Tables 4.2.6.8 and 6.1.1.4'
H H .0000 .0000 'International Tables Vol C Tables 4.2.6.8 and 6.1.1.4'
Si Si .2541 .3302 'International Tables Vol C Tables 4.2.6.8 and 6.1.1.4'

loop_
_geom_angle_atom_site_label_1
_geom_angle_atom_site_label_2
_geom_angle_atom_site_label_3
_geom_angle
C28 Si1 C41 107.72(14)
C28 Si1 C29 105.84(16)
C41 Si1 C29 111.86(15)
C28 Si1 C35 107.58(13)
C41 Si1 C35 112.49(13)
C29 Si1 C35 110.98(14)
C48 Si2 C49 105.76(14)
C48 Si2 C61 111.46(15)
C49 Si2 C61 108.43(17)
C48 Si2 C55 104.62(14)
C49 Si2 C55 112.03(14)
C61 Si2 C55 114.20(17)
C48 Si2 C61' 106.4(5)
C49 Si2 C61' 128.0(6)
C61 Si2 C61' 20.4(5)
C55 Si2 C61' 97.8(5)
C26 C1 C2 121.6(3)
C26 C1 C27 119.4(3)
C2 C1 C27 119.0(3)
C3 C2 C1 122.3(3)
C3 C2 C15 117.8(3)
C1 C2 C15 119.9(3)
C4 C3 C2 122.5(3)
C4 C3 H3 118.7
C2 C3 H3 118.7
C3 C4 C5 121.8(3)
C3 C4 C13 120.0(3)
C5 C4 C13 118.1(3)
C6 C5 C4 121.5(3)
C6 C5 H5 119.2
C4 C5 H5 119.2
C5 C6 C11 120.9(3)
C5 C6 C7 121.7(3)
C11 C6 C7 117.4(3)
C8 C7 C6 121.6(4)
C8 C7 H7 119.2
C6 C7 H7 119.2
C7 C8 C9 120.3(4)
C7 C8 H8 119.8
C9 C8 H8 119.8
C10 C9 C8 120.9(4)
C10 C9 H9 119.5
C8 C9 H9 119.5
C9 C10 C11 120.2(4)
C9 C10 H10 119.9
C11 C10 H10 119.9
C12 C11 C10 121.9(4)
C12 C11 C6 118.6(3)
C10 C11 C6 119.5(4)
C13 C12 C11 121.1(3)
C13 C12 H12 119.4
C11 C12 H12 119.4
C12 C13 C14 122.6(3)
C12 C13 C4 119.5(3)
C14 C13 C4 117.8(3)
C15 C14 C13 122.2(3)
C15 C14 H14 118.9
C13 C14 H14 118.9
C14 C15 C16 122.3(3)
C14 C15 C2 119.3(3)
C16 C15 C2 118.3(3)
C17 C16 C15 121.0(3)
C17 C16 C47 118.5(3)
C15 C16 C47 120.2(3)
C18 C17 C16 122.2(3)
C18 C17 C26 117.7(3)
C16 C17 C26 120.1(3)
C19 C18 C17 122.8(3)
C19 C18 H18 118.6
C17 C18 H18 118.6
C18 C19 C20 122.6(3)
C18 C19 C24 119.2(3)
C20 C19 C24 118.1(3)
C21 C20 C19 121.3(4)
C21 C20 H20 119.3
C19 C20 H20 119.3
C20 C21 C22 120.7(4)
C20 C21 H21 119.6
C22 C21 H21 119.6
C23 C22 C21 120.1(4)
C23 C22 H22 120.0
C21 C22 H22 120.0
C22 C23 C24 122.2(4)
C22 C23 H23 118.9
C24 C23 H23 118.9
C25 C24 C23 123.9(3)
C25 C24 C19 118.6(3)
C23 C24 C19 117.5(3)
C24 C25 C26 123.4(3)
C24 C25 H25 118.3
C26 C25 H25 118.3
C1 C26 C25 122.9(3)
C1 C26 C17 118.8(3)
C25 C26 C17 118.3(3)
C28 C27 C1 179.0(4)
C27 C28 Si1 177.0(3)
C34 C29 C30 110.6(3)
C34 C29 Si1 113.9(3)
C30 C29 Si1 112.3(3)
C34 C29 H29 106.5
C30 C29 H29 106.5
Si1 C29 H29 106.5
C31 C30 C29 112.7(3)
C31 C30 H30A 109.1
C29 C30 H30A 109.1
C31 C30 H30B 109.1
C29 C30 H30B 109.1
H30A C30 H30B 107.8
C32 C31 C30 112.0(3)
C32 C31 H31A 109.2
C30 C31 H31A 109.2
C32 C31 H31B 109.2
C30 C31 H31B 109.2
H31A C31 H31B 107.9
C31 C32 C33 111.4(4)
C31 C32 H32A 109.3
C33 C32 H32A 109.3
C31 C32 H32B 109.3
C33 C32 H32B 109.3
H32A C32 H32B 108.0
C32 C33 C34 111.5(3)
C32 C33 H33A 109.3
C34 C33 H33A 109.3
C32 C33 H33B 109.3
C34 C33 H33B 109.3
H33A C33 H33B 108.0
C29 C34 C33 114.2(4)
C29 C34 H34A 108.7
C33 C34 H34A 108.7
C29 C34 H34B 108.7
C33 C34 H34B 108.7
H34A C34 H34B 107.6
C40 C35 C36 109.7(2)
C40 C35 Si1 113.5(2)
C36 C35 Si1 111.4(2)
C40 C35 H35 107.3
C36 C35 H35 107.3
Si1 C35 H35 107.3
C37 C36 C35 113.1(3)
C37 C36 H36A 109.0
C35 C36 H36A 109.0
C37 C36 H36B 109.0
C35 C36 H36B 109.0
H36A C36 H36B 107.8
C38 C37 C36 111.6(3)
C38 C37 H37A 109.3
C36 C37 H37A 109.3
C38 C37 H37B 109.3
C36 C37 H37B 109.3
H37A C37 H37B 108.0
C37 C38 C39 111.1(3)
C37 C38 H38A 109.4
C39 C38 H38A 109.4
C37 C38 H38B 109.4
C39 C38 H38B 109.4
H38A C38 H38B 108.0
C38 C39 C40 111.5(3)
C38 C39 H39A 109.3
C40 C39 H39A 109.3
C38 C39 H39B 109.3
C40 C39 H39B 109.3
H39A C39 H39B 108.0
C39 C40 C35 111.9(3)
C39 C40 H40A 109.2
C35 C40 H40A 109.2
C39 C40 H40B 109.2
C35 C40 H40B 109.2
H40A C40 H40B 107.9
C46 C41 C42 110.3(3)
C46 C41 Si1 113.9(2)
C42 C41 Si1 113.7(2)
C46 C41 H41 106.1
C42 C41 H41 106.1
Si1 C41 H41 106.1
C43 C42 C41 111.8(3)
C43 C42 H42A 109.3
C41 C42 H42A 109.3
C43 C42 H42B 109.3
C41 C42 H42B 109.3
H42A C42 H42B 107.9
C44 C43 C42 111.7(3)
C44 C43 H43A 109.3
C42 C43 H43A 109.3
C44 C43 H43B 109.3
C42 C43 H43B 109.3
H43A C43 H43B 107.9
C43 C44 C45 111.0(3)
C43 C44 H44A 109.4
C45 C44 H44A 109.4
C43 C44 H44B 109.4
C45 C44 H44B 109.4
H44A C44 H44B 108.0
C44 C45 C46 111.8(3)
C44 C45 H45A 109.2
C46 C45 H45A 109.2
C44 C45 H45B 109.2
C46 C45 H45B 109.2
H45A C45 H45B 107.9
C45 C46 C41 113.4(3)
C45 C46 H46A 108.9
C41 C46 H46A 108.9
C45 C46 H46B 108.9
C41 C46 H46B 108.9
H46A C46 H46B 107.7
C48 C47 C16 175.4(3)
C47 C48 Si2 168.8(3)
C54 C49 C50 109.7(3)
C54 C49 Si2 113.2(2)
C50 C49 Si2 114.3(2)
C54 C49 H49 106.4
C50 C49 H49 106.4
Si2 C49 H49 106.4
C51 C50 C49 112.0(3)
C51 C50 H50A 109.2
C49 C50 H50A 109.2
C51 C50 H50B 109.2
C49 C50 H50B 109.2
H50A C50 H50B 107.9
C52 C51 C50 111.3(3)
C52 C51 H51A 109.4
C50 C51 H51A 109.4
C52 C51 H51B 109.4
C50 C51 H51B 109.4
H51A C51 H51B 108.0
C51 C52 C53 111.9(3)
C51 C52 H52A 109.2
C53 C52 H52A 109.2
C51 C52 H52B 109.2
C53 C52 H52B 109.2
H52A C52 H52B 107.9
C52 C53 C54 111.1(3)
C52 C53 H53A 109.4
C54 C53 H53A 109.4
C52 C53 H53B 109.4
C54 C53 H53B 109.4
H53A C53 H53B 108.0
C49 C54 C53 111.4(3)
C49 C54 H54A 109.4
C53 C54 H54A 109.4
C49 C54 H54B 109.4
C53 C54 H54B 109.4
H54A C54 H54B 108.0
C60 C55 C56 110.4(3)
C60 C55 Si2 110.6(2)
C56 C55 Si2 112.0(2)
C60 C55 H55 107.9
C56 C55 H55 107.9
Si2 C55 H55 107.9
C57 C56 C55 112.1(3)
C57 C56 H56A 109.2
C55 C56 H56A 109.2
C57 C56 H56B 109.2
C55 C56 H56B 109.2
H56A C56 H56B 107.9
C58 C57 C56 110.6(3)
C58 C57 H57A 109.5
C56 C57 H57A 109.5
C58 C57 H57B 109.5
C56 C57 H57B 109.5
H57A C57 H57B 108.1
C59 C58 C57 111.0(3)
C59 C58 H58A 109.4
C57 C58 H58A 109.4
C59 C58 H58B 109.4
C57 C58 H58B 109.4
H58A C58 H58B 108.0
C58 C59 C60 111.4(3)
C58 C59 H59A 109.3
C60 C59 H59A 109.3
C58 C59 H59B 109.3
C60 C59 H59B 109.3
H59A C59 H59B 108.0
C59 C60 C55 112.8(3)
C59 C60 H60A 109.0
C55 C60 H60A 109.0
C59 C60 H60B 109.0
C55 C60 H60B 109.0
H60A C60 H60B 107.8
C62 C61 C66 110.6(4)
C62 C61 Si2 113.8(3)
C66 C61 Si2 112.8(3)
C62 C61 H61 106.4
C66 C61 H61 106.4
Si2 C61 H61 106.4
C61 C62 C63 113.0(3)
C61 C62 H62A 109.0
C63 C62 H62A 109.0
C61 C62 H62B 109.0
C63 C62 H62B 109.0
H62A C62 H62B 107.8
C64 C63 C62 111.8(4)
C64 C63 H63A 109.3
C62 C63 H63A 109.3
C64 C63 H63B 109.3
C62 C63 H63B 109.3
H63A C63 H63B 107.9
C65 C64 C63 112.6(5)
C65 C64 H64A 109.1
C63 C64 H64A 109.1
C65 C64 H64B 109.1
C63 C64 H64B 109.1
H64A C64 H64B 107.8
C64 C65 C66 113.6(6)
C64 C65 H65A 108.8
C66 C65 H65A 108.8
C64 C65 H65B 108.8
C66 C65 H65B 108.8
H65A C65 H65B 107.7
C65 C66 C61 113.0(5)
C65 C66 H66A 109.0
C61 C66 H66A 109.0
C65 C66 H66B 109.0
C61 C66 H66B 109.0
H66A C66 H66B 107.8
C66' C61' C62' 103.7(19)
C66' C61' Si2 107.0(17)
C62' C61' Si2 104.1(12)
C66' C61' H61' 113.7
C62' C61' H61' 113.7
Si2 C61' H61' 113.7
C63' C62' C61' 111.7(14)
C63' C62' H62C 109.3
C61' C62' H62C 109.3
C63' C62' H62D 109.3
C61' C62' H62D 109.3
H62C C62' H62D 107.9
C64' C63' C62' 113.9(15)
C64' C63' H63C 108.8
C62' C63' H63C 108.8
C64' C63' H63D 108.8
C62' C63' H63D 108.8
H63C C63' H63D 107.7
C65' C64' C63' 118.6(16)
C65' C64' H64C 107.7
C63' C64' H64C 107.7
C65' C64' H64D 107.7
C63' C64' H64D 107.7
H64C C64' H64D 107.1
C64' C65' C66' 121.0(19)
C64' C65' H65C 107.1
C66' C65' H65C 107.1
C64' C65' H65D 107.1
C66' C65' H65D 107.1
H65C C65' H65D 106.8
C65' C66' C61' 115(2)
C65' C66' H66C 108.6
C61' C66' H66C 108.6
C65' C66' H66D 108.6
C61' C66' H66D 108.6
H66C C66' H66D 107.6

loop_
_geom_bond_atom_site_label_1
_geom_bond_atom_site_label_2
_geom_bond_distance
Si1 C28 1.827(3)
Si1 C41 1.880(3)
Si1 C29 1.882(3)
Si1 C35 1.882(3)
Si2 C48 1.836(3)
Si2 C49 1.870(3)
Si2 C61 1.872(4)
Si2 C55 1.873(3)
Si2 C61' 2.017(19)
C1 C26 1.397(4)
C1 C2 1.403(5)
C1 C27 1.427(4)
C2 C3 1.388(5)
C2 C15 1.457(4)
C3 C4 1.368(5)
C3 H3 0.9500
C4 C5 1.406(5)
C4 C13 1.452(5)
C5 C6 1.346(5)
C5 H5 0.9500
C6 C11 1.436(5)
C6 C7 1.438(5)
C7 C8 1.339(5)
C7 H7 0.9500
C8 C9 1.407(6)
C8 H8 0.9500
C9 C10 1.374(6)
C9 H9 0.9500
C10 C11 1.404(5)
C10 H10 0.9500
C11 C12 1.397(5)
C12 C13 1.382(5)
C12 H12 0.9500
C13 C14 1.390(5)
C14 C15 1.386(5)
C14 H14 0.9500
C15 C16 1.412(4)
C16 C17 1.409(5)
C16 C47 1.418(4)
C17 C18 1.396(4)
C17 C26 1.448(4)
C18 C19 1.378(5)
C18 H18 0.9500
C19 C20 1.416(5)
C19 C24 1.438(5)
C20 C21 1.346(5)
C20 H20 0.9500
C21 C22 1.416(6)
C21 H21 0.9500
C22 C23 1.324(5)
C22 H22 0.9500
C23 C24 1.432(5)
C23 H23 0.9500
C24 C25 1.360(5)
C25 C26 1.400(5)
C25 H25 0.9500
C27 C28 1.197(4)
C29 C34 1.493(5)
C29 C30 1.523(5)
C29 H29 1.0000
C30 C31 1.515(5)
C30 H30A 0.9900
C30 H30B 0.9900
C31 C32 1.484(6)
C31 H31A 0.9900
C31 H31B 0.9900
C32 C33 1.511(6)
C32 H32A 0.9900
C32 H32B 0.9900
C33 C34 1.521(5)
C33 H33A 0.9900
C33 H33B 0.9900
C34 H34A 0.9900
C34 H34B 0.9900
C35 C40 1.524(4)
C35 C36 1.535(4)
C35 H35 1.0000
C36 C37 1.520(4)
C36 H36A 0.9900
C36 H36B 0.9900
C37 C38 1.501(5)
C37 H37A 0.9900
C37 H37B 0.9900
C38 C39 1.509(5)
C38 H38A 0.9900
C38 H38B 0.9900
C39 C40 1.515(4)
C39 H39A 0.9900
C39 H39B 0.9900
C40 H40A 0.9900
C40 H40B 0.9900
C41 C46 1.523(4)
C41 C42 1.531(4)
C41 H41 1.0000
C42 C43 1.513(5)
C42 H42A 0.9900
C42 H42B 0.9900
C43 C44 1.501(5)
C43 H43A 0.9900
C43 H43B 0.9900
C44 C45 1.515(5)
C44 H44A 0.9900
C44 H44B 0.9900
C45 C46 1.515(5)
C45 H45A 0.9900
C45 H45B 0.9900
C46 H46A 0.9900
C46 H46B 0.9900
C47 C48 1.203(4)
C49 C54 1.519(4)
C49 C50 1.534(5)
C49 H49 1.0000
C50 C51 1.511(5)
C50 H50A 0.9900
C50 H50B 0.9900
C51 C52 1.506(6)
C51 H51A 0.9900
C51 H51B 0.9900
C52 C53 1.507(5)
C52 H52A 0.9900
C52 H52B 0.9900
C53 C54 1.519(4)
C53 H53A 0.9900
C53 H53B 0.9900
C54 H54A 0.9900
C54 H54B 0.9900
C55 C60 1.532(4)
C55 C56 1.535(4)
C55 H55 1.0000
C56 C57 1.519(5)
C56 H56A 0.9900
C56 H56B 0.9900
C57 C58 1.512(5)
C57 H57A 0.9900
C57 H57B 0.9900
C58 C59 1.502(6)
C58 H58A 0.9900
C58 H58B 0.9900
C59 C60 1.505(5)
C59 H59A 0.9900
C59 H59B 0.9900
C60 H60A 0.9900
C60 H60B 0.9900
C61 C62 1.506(5)
C61 C66 1.518(8)
C61 H61 1.0000
C62 C63 1.521(5)
C62 H62A 0.9900
C62 H62B 0.9900
C63 C64 1.509(6)
C63 H63A 0.9900
C63 H63B 0.9900
C64 C65 1.455(9)
C64 H64A 0.9900
C64 H64B 0.9900
C65 C66 1.513(5)
C65 H65A 0.9900
C65 H65B 0.9900
C66 H66A 0.9900
C66 H66B 0.9900
C61' C66' 1.521(19)
C61' C62' 1.560(16)
C61' H61' 1.0000
C62' C63' 1.518(17)
C62' H62C 0.9900
C62' H62D 0.9900
C63' C64' 1.486(17)
C63' H63C 0.9900
C63' H63D 0.9900
C64' C65' 1.442(18)
C64' H64C 0.9900
C64' H64D 0.9900
C65' C66' 1.496(17)
C65' H65C 0.9900
C65' H65D 0.9900
C66' H66C 0.9900
C66' H66D 0.9900

loop_
_geom_torsion_atom_site_label_1
_geom_torsion_atom_site_label_2
_geom_torsion_atom_site_label_3
_geom_torsion_atom_site_label_4
_geom_torsion
C26 C1 C2 C3 -171.6(3)
C27 C1 C2 C3 7.6(5)
C26 C1 C2 C15 5.8(5)
C27 C1 C2 C15 -174.9(3)
C1 C2 C3 C4 179.3(3)
C15 C2 C3 C4 1.9(5)
C2 C3 C4 C5 -174.2(3)
C2 C3 C4 C13 3.4(5)
C3 C4 C5 C6 179.7(3)
C13 C4 C5 C6 2.0(5)
C4 C5 C6 C11 2.2(5)
C4 C5 C6 C7 -177.5(3)
C5 C6 C7 C8 -179.2(3)
C11 C6 C7 C8 1.1(5)
C6 C7 C8 C9 0.9(6)
C7 C8 C9 C10 -1.5(6)
C8 C9 C10 C11 0.1(6)
C9 C10 C11 C12 -176.1(4)
C9 C10 C11 C6 1.9(6)
C5 C6 C11 C12 -4.1(5)
C7 C6 C11 C12 175.6(3)
C5 C6 C11 C10 177.8(3)
C7 C6 C11 C10 -2.4(5)
C10 C11 C12 C13 179.7(3)
C6 C11 C12 C13 1.7(5)
C11 C12 C13 C14 -174.6(3)
C11 C12 C13 C4 2.4(5)
C3 C4 C13 C12 178.0(3)
C5 C4 C13 C12 -4.3(5)
C3 C4 C13 C14 -4.8(5)
C5 C4 C13 C14 172.9(3)
C12 C13 C14 C15 178.0(3)
C4 C13 C14 C15 0.9(5)
C13 C14 C15 C16 -173.2(3)
C13 C14 C15 C2 4.3(5)
C3 C2 C15 C14 -5.7(4)
C1 C2 C15 C14 176.8(3)
C3 C2 C15 C16 171.9(3)
C1 C2 C15 C16 -5.6(4)
C14 C15 C16 C17 178.6(3)
C2 C15 C16 C17 1.1(4)
C14 C15 C16 C47 4.6(5)
C2 C15 C16 C47 -172.9(3)
C15 C16 C17 C18 -177.0(3)
C47 C16 C17 C18 -2.9(4)
C15 C16 C17 C26 3.3(4)
C47 C16 C17 C26 177.3(3)
C16 C17 C18 C19 179.8(3)
C26 C17 C18 C19 -0.5(4)
C17 C18 C19 C20 179.9(3)
C17 C18 C19 C24 0.9(5)
C18 C19 C20 C21 179.9(3)
C24 C19 C20 C21 -1.0(5)
C19 C20 C21 C22 0.3(5)
C20 C21 C22 C23 0.6(6)
C21 C22 C23 C24 -0.8(6)
C22 C23 C24 C25 -179.8(3)
C22 C23 C24 C19 0.0(5)
C18 C19 C24 C25 -0.3(4)
C20 C19 C24 C25 -179.3(3)
C18 C19 C24 C23 180.0(3)
C20 C19 C24 C23 0.9(4)
C23 C24 C25 C26 179.0(3)
C19 C24 C25 C26 -0.8(5)
C2 C1 C26 C25 176.1(3)
C27 C1 C26 C25 -3.1(5)
C2 C1 C26 C17 -1.4(4)
C27 C1 C26 C17 179.3(3)
C24 C25 C26 C1 -176.4(3)
C24 C25 C26 C17 1.2(5)
C18 C17 C26 C1 177.1(3)
C16 C17 C26 C1 -3.2(4)
C18 C17 C26 C25 -0.6(4)
C16 C17 C26 C25 179.2(3)
C26 C1 C27 C28 -119(21)
C2 C1 C27 C28 61(21)
C1 C27 C28 Si1 175(100)
C41 Si1 C28 C27 55(6)
C29 Si1 C28 C27 -64(6)
C35 Si1 C28 C27 177(100)
C28 Si1 C29 C34 171.0(3)
C41 Si1 C29 C34 54.0(3)
C35 Si1 C29 C34 -72.5(3)
C28 Si1 C29 C30 44.3(3)
C41 Si1 C29 C30 -72.8(3)
C35 Si1 C29 C30 160.7(2)
C34 C29 C30 C31 51.3(4)
Si1 C29 C30 C31 179.8(3)
C29 C30 C31 C32 -54.8(5)
C30 C31 C32 C33 55.3(5)
C31 C32 C33 C34 -53.5(6)
C30 C29 C34 C33 -50.6(5)
Si1 C29 C34 C33 -178.3(3)
C32 C33 C34 C29 52.3(6)
C28 Si1 C35 C40 -64.0(2)
C41 Si1 C35 C40 54.5(2)
C29 Si1 C35 C40 -179.3(2)
C28 Si1 C35 C36 60.5(2)
C41 Si1 C35 C36 179.0(2)
C29 Si1 C35 C36 -54.8(2)
C40 C35 C36 C37 -52.3(3)
Si1 C35 C36 C37 -178.9(2)
C35 C36 C37 C38 53.6(4)
C36 C37 C38 C39 -54.7(4)
C37 C38 C39 C40 56.6(4)
C38 C39 C40 C35 -56.9(4)
C36 C35 C40 C39 53.7(3)
Si1 C35 C40 C39 179.1(2)
C28 Si1 C41 C46 33.3(3)
C29 Si1 C41 C46 149.2(2)
C35 Si1 C41 C46 -85.1(2)
C28 Si1 C41 C42 160.8(2)
C29 Si1 C41 C42 -83.3(2)
C35 Si1 C41 C42 42.4(3)
C46 C41 C42 C43 -53.2(3)
Si1 C41 C42 C43 177.4(2)
C41 C42 C43 C44 56.8(4)
C42 C43 C44 C45 -56.5(4)
C43 C44 C45 C46 54.1(4)
C44 C45 C46 C41 -52.6(4)
C42 C41 C46 C45 51.6(4)
Si1 C41 C46 C45 -179.1(2)
C17 C16 C47 C48 -44(4)
C15 C16 C47 C48 130(4)
C16 C47 C48 Si2 -29(6)
C49 Si2 C48 C47 62.0(15)
C61 Si2 C48 C47 179.6(15)
C55 Si2 C48 C47 -56.5(15)
C61' Si2 C48 C47 -159.4(16)
C48 Si2 C49 C54 -174.2(2)
C61 Si2 C49 C54 66.1(3)
C55 Si2 C49 C54 -60.8(2)
C61' Si2 C49 C54 59.4(6)
C48 Si2 C49 C50 59.2(3)
C61 Si2 C49 C50 -60.4(3)
C55 Si2 C49 C50 172.6(2)
C61' Si2 C49 C50 -67.2(6)
C54 C49 C50 C51 55.4(4)
Si2 C49 C50 C51 -176.3(2)
C49 C50 C51 C52 -54.7(4)
C50 C51 C52 C53 54.4(4)
C51 C52 C53 C54 -55.3(4)
C50 C49 C54 C53 -56.0(3)
Si2 C49 C54 C53 175.1(2)
C52 C53 C54 C49 56.5(4)
C48 Si2 C55 C60 -52.4(2)
C49 Si2 C55 C60 -166.5(2)
C61 Si2 C55 C60 69.7(3)
C61' Si2 C55 C60 57.0(6)
C48 Si2 C55 C56 71.3(2)
C49 Si2 C55 C56 -42.9(2)
C61 Si2 C55 C56 -166.6(2)
C61' Si2 C55 C56 -179.4(6)
C60 C55 C56 C57 -52.3(4)
Si2 C55 C56 C57 -176.1(2)
C55 C56 C57 C58 55.8(4)
C56 C57 C58 C59 -57.7(4)
C57 C58 C59 C60 57.1(4)
C58 C59 C60 C55 -54.6(4)
C56 C55 C60 C59 51.7(4)
Si2 C55 C60 C59 176.3(2)
C48 Si2 C61 C62 17.7(4)
C49 Si2 C61 C62 133.7(3)
C55 Si2 C61 C62 -100.6(3)
C61' Si2 C61 C62 -61.7(14)
C48 Si2 C61 C66 144.7(5)
C49 Si2 C61 C66 -99.3(5)
C55 Si2 C61 C66 26.4(5)
C61' Si2 C61 C66 65.3(16)
C66 C61 C62 C63 51.8(6)
Si2 C61 C62 C63 179.9(3)
C61 C62 C63 C64 -52.8(5)
C62 C63 C64 C65 52.2(7)
C63 C64 C65 C66 -52.1(11)
C64 C65 C66 C61 51.9(12)
C62 C61 C66 C65 -50.7(10)
Si2 C61 C66 C65 -179.3(7)
C48 Si2 C61' C66' -178(2)
C49 Si2 C61' C66' -52(2)
C61 Si2 C61' C66' -71(2)
C55 Si2 C61' C66' 74(2)
C48 Si2 C61' C62' -68.8(13)
C49 Si2 C61' C62' 57.4(14)
C61 Si2 C61' C62' 38.7(12)
C55 Si2 C61' C62' -176.6(12)
C66' C61' C62' C63' -66(3)
Si2 C61' C62' C63' -177.6(14)
C61' C62' C63' C64' 51(3)
C62' C63' C64' C65' -21(4)
C63' C64' C65' C66' 11(6)
C64' C65' C66' C61' -29(7)
C62' C61' C66' C65' 54(5)
Si2 C61' C66' C65' 164(4)
